data_8102807
loop_
_publ_author_name
'Wei-Na Wu'
'Jian-Chao Shi'
'Xiao-Xia Li'
'Bao-Feng Qin'

_publ_section_title
;
 Crystal structure of ethyl
 5-((2-hydroxylbenzoylaminoimino)methyl)-3,4-dimethyl-1H-pyrrole-2-carboxylate
 --- ethanol (1:2), C17H19N3O4 &#x00B7; 2C2H5OH
;
_journal_issue 4
_journal_name_full 'Zeitschrift f\"ur Kristallographie - New Crystal Structures'
_journal_page_first 725
_journal_volume 225
_journal_year 2010
_chemical_formula_sum 'C21 H31 N3 O6'
_chemical_formula_weight 421.49
_chemical_name_systematic
; 
ethyl
5-(-(2-hydroxyl-benzoylaminoimino)methyl)-3,4-dimethyl-1H-pyrrole-2-
carboxylate ethanol 2-solvate, C~17~H~19~N~3~O~4~ . 2C~2~H~5~OH
;
_space_group_IT_number 2
_symmetry_cell_setting triclinic
_symmetry_space_group_name_Hall '-P 1'
_symmetry_space_group_name_H-M 'P -1'
_atom_sites_solution_hydrogens geom
_atom_sites_solution_primary direct
_atom_sites_solution_secondary difmap
_audit_creation_method SHELXL-97
_audit_update_record
;
2010-08-22 # Formatted by publCIF
;
_cell_angle_alpha 75.3600(10)
_cell_angle_beta 84.6900(10)
_cell_angle_gamma 78.8840(10)
_cell_formula_units_Z 2
_cell_length_a 10.4463(9)
_cell_length_b 10.6362(9)
_cell_length_c 11.0104(9)
_cell_measurement_reflns_used 4204
_cell_measurement_temperature 298(2)
_cell_measurement_theta_max 23.15
_cell_measurement_theta_min 2.42
_cell_volume 1160.19(17)
_computing_cell_refinement 'SAINT (Bruker,1997)'
_computing_data_collection 'Bruker SMART (Bruker, 1997)'
_computing_data_reduction 'SAINT (Bruker,1997)'
_computing_molecular_graphics 'Bruker SHELXTL(Bruker,2008)'
_computing_publication_material SHELXTL(Bruker,1997)
_computing_structure_refinement 'SHELXL-97 (Sheldrick, 2008)'
_computing_structure_solution 'SHELXS-97 (Sheldrick, 2008)'
_diffrn_ambient_temperature 296(2)
_diffrn_measured_fraction_theta_full 0.995
_diffrn_measured_fraction_theta_max 0.995
_diffrn_measurement_device_type 'Bruker SMART CCD'
_diffrn_measurement_method 'phi and omega scans'
_diffrn_radiation_monochromator graphite
_diffrn_radiation_source 'fine-focus sealed tube'
_diffrn_radiation_type MoK\a
_diffrn_radiation_wavelength 0.71073
_diffrn_reflns_av_R_equivalents 0.0193
_diffrn_reflns_av_sigmaI/netI 0.0172
_diffrn_reflns_limit_h_max 11
_diffrn_reflns_limit_h_min -11
_diffrn_reflns_limit_k_max 11
_diffrn_reflns_limit_k_min -11
_diffrn_reflns_limit_l_max 12
_diffrn_reflns_limit_l_min -12
_diffrn_reflns_number 9737
_diffrn_reflns_theta_full 23.24
_diffrn_reflns_theta_max 23.24
_diffrn_reflns_theta_min 2.42
_exptl_absorpt_coefficient_mu 0.089
_exptl_absorpt_correction_T_max 0.9825
_exptl_absorpt_correction_T_min 0.9739
_exptl_absorpt_correction_type multi-scan
_exptl_absorpt_process_details sadabs
_exptl_crystal_colour yellow
_exptl_crystal_density_diffrn 1.207
_exptl_crystal_density_method 'not measured'
_exptl_crystal_description block
_exptl_crystal_F_000 452
_exptl_crystal_size_max 0.30
_exptl_crystal_size_mid 0.25
_exptl_crystal_size_min 0.20
_refine_diff_density_max 0.519
_refine_diff_density_min -0.354
_refine_diff_density_rms 0.040
_refine_ls_extinction_coef 0.020(4)
_refine_ls_extinction_expression Fc^*^=kFc[1+0.001xFc^2^\l^3^/sin(2\q)]^-1/4^
_refine_ls_extinction_method SHELXL
_refine_ls_goodness_of_fit_ref 1.050
_refine_ls_hydrogen_treatment constr
_refine_ls_matrix_type full
_refine_ls_number_parameters 277
_refine_ls_number_reflns 3312
_refine_ls_number_restraints 0
_refine_ls_restrained_S_all 1.050
_refine_ls_R_factor_all 0.0798
_refine_ls_R_factor_gt 0.0671
_refine_ls_shift/su_max 0.000
_refine_ls_shift/su_mean 0.000
_refine_ls_structure_factor_coef Fsqd
_refine_ls_weighting_details 'calc w=1/[\s^2^(Fo^2^)+(0.0824P)^2^+0.8236P] where P=(Fo^2^+2Fc^2^)/3'
_refine_ls_weighting_scheme calc
_refine_ls_wR_factor_gt 0.1794
_refine_ls_wR_factor_ref 0.1923
_reflns_number_gt 2676
_reflns_number_total 3312
_reflns_threshold_expression >2sigma(I)
_cod_data_source_file 1267-3125.cff
_cod_data_source_block a
_cod_depositor_comments
;
The following automatic conversions were performed:
'_symmetry_cell_setting' value 'Triclinic' changed to 'triclinic'
according to '/home/saulius/struct/CIF-dictionaries/cif_core.dic'
dictionary named 'cif_core.dic' version 2.4.1 from 2010-06-29.

Automatic conversion script
Id: cif_fix_enum 1555 2011-01-17 13:19:09Z saulius 
;
_cod_original_sg_symbol_H-M P-1
_cod_database_code 8102807

loop_
_symmetry_equiv_pos_as_xyz
'x, y, z'
'-x, -y, -z'

loop_
_atom_site_label
_atom_site_type_symbol
_atom_site_fract_x
_atom_site_fract_y
_atom_site_fract_z
_atom_site_U_iso_or_equiv
_atom_site_adp_type
_atom_site_occupancy
_atom_site_symmetry_multiplicity
_atom_site_calc_flag
_atom_site_refinement_flags
_atom_site_disorder_assembly
_atom_site_disorder_group
O5 O 0.3763(3) 0.3372(2) -0.0531(2) 0.0892(8) Uani 1 1 d . . .
H9 H 0.3953 0.2808 0.0117 0.107 Uiso 1 1 calc R . .
N1 N 0.4568(2) 0.0081(2) 0.1914(2) 0.0587(6) Uani 1 1 d . . .
H1 H 0.4679 -0.0752 0.2254 0.070 Uiso 1 1 calc R . .
C21 C 0.6289(8) 0.4641(7) -0.3253(7) 0.193(3) Uani 1 1 d . . .
H21C H 0.5743 0.5126 -0.2715 0.290 Uiso 1 1 calc R . .
H21B H 0.6455 0.5232 -0.4044 0.290 Uiso 1 1 calc R . .
H21A H 0.7100 0.4233 -0.2865 0.290 Uiso 1 1 calc R . .
O2 O 0.5017(2) 0.2080(2) 0.1816(2) 0.0788(7) Uani 1 1 d . . .
C18 C 0.3162(4) 0.4572(4) -0.0228(4) 0.0992(12) Uani 1 1 d . . .
H18B H 0.2945 0.5239 -0.0996 0.119 Uiso 1 1 calc R . .
H18A H 0.3772 0.4870 0.0203 0.119 Uiso 1 1 calc R . .
N3 N 0.2098(2) 0.1604(2) -0.1112(2) 0.0652(7) Uani 1 1 d . . .
H7 H 0.2471 0.2216 -0.0997 0.078 Uiso 1 1 calc R . .
C14 C -0.0130(4) 0.0274(5) -0.2663(4) 0.1071(15) Uani 1 1 d . . .
H14C H -0.0902 0.0938 -0.2723 0.161 Uiso 1 1 calc R . .
H14B H -0.0355 -0.0575 -0.2276 0.161 Uiso 1 1 calc R . .
H14A H 0.0255 0.0273 -0.3489 0.161 Uiso 1 1 calc R . .
O6 O 0.5303(3) 0.2747(2) -0.2519(2) 0.0980(8) Uani 1 1 d . . .
H10 H 0.4785 0.3065 -0.2025 0.118 Uiso 1 1 calc R . .
N2 N 0.3762(2) 0.0633(2) 0.0918(2) 0.0591(6) Uani 1 1 d . . .
C1 C 0.5999(3) 0.0308(3) 0.3415(3) 0.0586(7) Uani 1 1 d . . .
C8 C 0.3177(3) -0.0156(3) 0.0572(3) 0.0589(7) Uani 1 1 d . . .
C19 C 0.1980(5) 0.4420(5) 0.0569(6) 0.1354(18) Uani 1 1 d . . .
H19C H 0.1370 0.4139 0.0139 0.203 Uiso 1 1 calc R . .
H19B H 0.1597 0.5250 0.0756 0.203 Uiso 1 1 calc R . .
H19A H 0.2196 0.3772 0.1337 0.203 Uiso 1 1 calc R . .
O1 O 0.6408(3) 0.2462(3) 0.3415(3) 0.1076(9) Uani 1 1 d . . .
H6 H 0.5943 0.2654 0.2811 0.129 Uiso 1 1 calc R . .
C20 C 0.5701(10) 0.3735(6) -0.3436(6) 0.197(4) Uani 1 1 d . . .
H20B H 0.6273 0.3306 -0.4015 0.236 Uiso 1 1 calc R . .
H20A H 0.4929 0.4201 -0.3890 0.236 Uiso 1 1 calc R . .
C7 C 0.5171(3) 0.0882(3) 0.2334(3) 0.0589(7) Uani 1 1 d . . .
C9 C 0.2308(3) 0.0324(3) -0.0448(3) 0.0588(7) Uani 1 1 d . . .
C2 C 0.6234(3) -0.1029(3) 0.4000(3) 0.0691(8) Uani 1 1 d . . .
H2 H 0.5862 -0.1607 0.3692 0.083 Uiso 1 1 calc R . .
C5 C 0.7346(3) 0.0637(4) 0.4939(3) 0.0857(10) Uani 1 1 d . . .
H5 H 0.7720 0.1200 0.5264 0.103 Uiso 1 1 calc R . .
C10 C 0.1533(3) -0.0352(3) -0.0915(3) 0.0674(8) Uani 1 1 d . . .
C6 C 0.6582(3) 0.1148(4) 0.3906(3) 0.0735(9) Uani 1 1 d . . .
O4 O 0.1504(4) 0.3948(3) -0.2750(3) 0.1237(12) Uani 1 1 d . . .
C17 C 0.0521(7) 0.6188(6) -0.3219(5) 0.159(2) Uani 1 1 d . . .
H17C H -0.0334 0.5957 -0.3053 0.238 Uiso 1 1 calc R . .
H17B H 0.0474 0.7015 -0.3833 0.238 Uiso 1 1 calc R . .
H17A H 0.0841 0.6266 -0.2457 0.238 Uiso 1 1 calc R . .
C12 C 0.1200(3) 0.1766(4) -0.1988(3) 0.0729(9) Uani 1 1 d . . .
O3 O -0.0005(3) 0.3236(4) -0.3623(3) 0.1383(13) Uani 1 1 d . . .
C16 C 0.1328(7) 0.5249(5) -0.3658(5) 0.158(3) Uani 1 1 d . . .
H16B H 0.2173 0.5518 -0.3877 0.189 Uiso 1 1 calc R . .
H16A H 0.0989 0.5166 -0.4419 0.189 Uiso 1 1 calc R . .
C3 C 0.7003(3) -0.1522(4) 0.5022(3) 0.0803(10) Uani 1 1 d . . .
H3 H 0.7148 -0.2421 0.5399 0.096 Uiso 1 1 calc R . .
C11 C 0.0833(3) 0.0567(4) -0.1880(3) 0.0750(9) Uani 1 1 d . . .
C4 C 0.7554(3) -0.0673(4) 0.5481(3) 0.0853(11) Uani 1 1 d . . .
H4 H 0.8075 -0.1001 0.6171 0.102 Uiso 1 1 calc R . .
C15 C 0.0813(4) 0.3048(5) -0.2863(3) 0.0979(13) Uani 1 1 d . . .
C13 C 0.1472(4) -0.1787(4) -0.0469(4) 0.0940(11) Uani 1 1 d . . .
H13C H 0.1959 -0.2157 0.0275 0.141 Uiso 1 1 calc R . .
H13B H 0.1838 -0.2231 -0.1113 0.141 Uiso 1 1 calc R . .
H13A H 0.0578 -0.1897 -0.0281 0.141 Uiso 1 1 calc R . .
H8 H 0.3333 -0.1133 0.1042 0.113 Uiso 1 1 d R . .

loop_
_atom_site_aniso_label
_atom_site_aniso_U_11
_atom_site_aniso_U_22
_atom_site_aniso_U_33
_atom_site_aniso_U_23
_atom_site_aniso_U_13
_atom_site_aniso_U_12
O5 0.1160(19) 0.0747(15) 0.0687(14) -0.0047(12) -0.0218(13) -0.0046(13)
N1 0.0650(15) 0.0605(14) 0.0487(13) -0.0068(11) -0.0177(11) -0.0079(11)
C21 0.255(9) 0.160(6) 0.191(7) -0.042(5) 0.016(6) -0.111(6)
O2 0.0952(16) 0.0645(14) 0.0771(14) -0.0063(11) -0.0331(12) -0.0157(11)
C18 0.116(3) 0.081(3) 0.101(3) -0.022(2) -0.017(3) -0.013(2)
N3 0.0713(16) 0.0699(16) 0.0542(14) -0.0125(12) -0.0193(12) -0.0078(12)
C14 0.073(2) 0.175(4) 0.093(3) -0.060(3) -0.020(2) -0.026(3)
O6 0.132(2) 0.0683(15) 0.0897(17) -0.0117(13) -0.0049(16) -0.0185(14)
N2 0.0605(14) 0.0667(15) 0.0483(13) -0.0085(11) -0.0152(11) -0.0080(11)
C1 0.0529(16) 0.0719(19) 0.0510(16) -0.0153(14) -0.0091(13) -0.0070(13)
C8 0.0596(17) 0.0650(18) 0.0511(16) -0.0123(14) -0.0082(13) -0.0086(14)
C19 0.129(4) 0.119(4) 0.155(5) -0.040(3) 0.014(4) -0.014(3)
O1 0.132(2) 0.0848(18) 0.118(2) -0.0197(15) -0.0561(18) -0.0309(16)
C20 0.366(12) 0.121(4) 0.120(4) -0.025(4) 0.041(6) -0.113(6)
C7 0.0586(17) 0.0658(19) 0.0531(16) -0.0138(14) -0.0083(13) -0.0105(14)
C9 0.0562(16) 0.0688(19) 0.0517(16) -0.0152(14) -0.0095(13) -0.0076(14)
C2 0.0706(19) 0.077(2) 0.0595(18) -0.0143(16) -0.0183(15) -0.0088(16)
C5 0.079(2) 0.107(3) 0.081(2) -0.031(2) -0.0281(19) -0.018(2)
C10 0.0623(18) 0.084(2) 0.0649(18) -0.0308(17) -0.0015(15) -0.0187(16)
C6 0.071(2) 0.083(2) 0.071(2) -0.0221(17) -0.0174(16) -0.0140(17)
O4 0.192(3) 0.0858(19) 0.0819(19) -0.0024(15) -0.057(2) 0.003(2)
C17 0.227(7) 0.106(4) 0.119(4) -0.006(3) -0.012(4) 0.002(4)
C12 0.0645(19) 0.097(2) 0.0559(18) -0.0236(17) -0.0194(15) 0.0032(17)
O3 0.130(3) 0.170(3) 0.096(2) -0.021(2) -0.063(2) 0.032(2)
C16 0.241(7) 0.104(4) 0.085(3) 0.010(3) -0.038(4) 0.042(4)
C3 0.076(2) 0.087(2) 0.069(2) -0.0064(18) -0.0229(17) -0.0008(18)
C11 0.0555(18) 0.117(3) 0.0578(18) -0.0346(18) -0.0124(14) -0.0063(18)
C4 0.071(2) 0.117(3) 0.068(2) -0.021(2) -0.0280(17) -0.009(2)
C15 0.098(3) 0.121(3) 0.057(2) -0.012(2) -0.031(2) 0.025(3)
C13 0.100(3) 0.101(3) 0.098(3) -0.042(2) 0.000(2) -0.037(2)

loop_
_atom_type_symbol
_atom_type_description
_atom_type_scat_dispersion_real
_atom_type_scat_dispersion_imag
_atom_type_scat_source
C C 0.0033 0.0016 'International Tables Vol C Tables 4.2.6.8 and 6.1.1.4'
H H 0.0000 0.0000 'International Tables Vol C Tables 4.2.6.8 and 6.1.1.4'
N N 0.0061 0.0033 'International Tables Vol C Tables 4.2.6.8 and 6.1.1.4'
O O 0.0106 0.0060 'International Tables Vol C Tables 4.2.6.8 and 6.1.1.4'

loop_
_geom_angle_atom_site_label_1
_geom_angle_atom_site_label_2
_geom_angle_atom_site_label_3
_geom_angle
_geom_angle_site_symmetry_1
_geom_angle_site_symmetry_3
_geom_angle_publ_flag
C18 O5 H9 109.5 . . ?
C7 N1 N2 118.0(2) . . ?
C7 N1 H1 121.0 . . ?
N2 N1 H1 121.0 . . ?
C20 C21 H21C 109.5 . . ?
C20 C21 H21B 109.5 . . ?
H21C C21 H21B 109.5 . . ?
C20 C21 H21A 109.5 . . ?
H21C C21 H21A 109.5 . . ?
H21B C21 H21A 109.5 . . ?
O5 C18 C19 111.6(4) . . ?
O5 C18 H18B 109.3 . . ?
C19 C18 H18B 109.3 . . ?
O5 C18 H18A 109.3 . . ?
C19 C18 H18A 109.3 . . ?
H18B C18 H18A 108.0 . . ?
C9 N3 C12 109.2(3) . . ?
C9 N3 H7 125.4 . . ?
C12 N3 H7 125.4 . . ?
C11 C14 H14C 109.5 . . ?
C11 C14 H14B 109.5 . . ?
H14C C14 H14B 109.5 . . ?
C11 C14 H14A 109.5 . . ?
H14C C14 H14A 109.5 . . ?
H14B C14 H14A 109.5 . . ?
C20 O6 H10 109.5 . . ?
C8 N2 N1 116.0(2) . . ?
C2 C1 C6 117.4(3) . . ?
C2 C1 C7 123.7(3) . . ?
C6 C1 C7 118.9(3) . . ?
N2 C8 C9 120.3(3) . . ?
N2 C8 H8 118.6 . . ?
C9 C8 H8 121.1 . . ?
C18 C19 H19C 109.5 . . ?
C18 C19 H19B 109.5 . . ?
H19C C19 H19B 109.5 . . ?
C18 C19 H19A 109.5 . . ?
H19C C19 H19A 109.5 . . ?
H19B C19 H19A 109.5 . . ?
C6 O1 H6 109.5 . . ?
C21 C20 O6 125.3(7) . . ?
C21 C20 H20B 106.0 . . ?
O6 C20 H20B 106.0 . . ?
C21 C20 H20A 106.0 . . ?
O6 C20 H20A 106.0 . . ?
H20B C20 H20A 106.3 . . ?
O2 C7 N1 120.1(3) . . ?
O2 C7 C1 121.6(3) . . ?
N1 C7 C1 118.3(3) . . ?
N3 C9 C10 108.1(3) . . ?
N3 C9 C8 122.8(3) . . ?
C10 C9 C8 129.0(3) . . ?
C3 C2 C1 121.7(3) . . ?
C3 C2 H2 119.1 . . ?
C1 C2 H2 119.1 . . ?
C4 C5 C6 120.7(3) . . ?
C4 C5 H5 119.6 . . ?
C6 C5 H5 119.6 . . ?
C9 C10 C11 106.9(3) . . ?
C9 C10 C13 126.1(3) . . ?
C11 C10 C13 127.0(3) . . ?
O1 C6 C5 117.7(3) . . ?
O1 C6 C1 122.1(3) . . ?
C5 C6 C1 120.1(3) . . ?
C15 O4 C16 118.9(4) . . ?
C16 C17 H17C 109.5 . . ?
C16 C17 H17B 109.5 . . ?
H17C C17 H17B 109.5 . . ?
C16 C17 H17A 109.5 . . ?
H17C C17 H17A 109.5 . . ?
H17B C17 H17A 109.5 . . ?
N3 C12 C11 108.1(3) . . ?
N3 C12 C15 121.0(4) . . ?
C11 C12 C15 130.9(3) . . ?
C17 C16 O4 113.3(5) . . ?
C17 C16 H16B 108.9 . . ?
O4 C16 H16B 108.9 . . ?
C17 C16 H16A 108.9 . . ?
O4 C16 H16A 108.9 . . ?
H16B C16 H16A 107.7 . . ?
C4 C3 C2 119.4(3) . . ?
C4 C3 H3 120.3 . . ?
C2 C3 H3 120.3 . . ?
C12 C11 C10 107.6(3) . . ?
C12 C11 C14 126.7(3) . . ?
C10 C11 C14 125.6(4) . . ?
C5 C4 C3 120.7(3) . . ?
C5 C4 H4 119.7 . . ?
C3 C4 H4 119.7 . . ?
O3 C15 O4 124.8(4) . . ?
O3 C15 C12 122.8(5) . . ?
O4 C15 C12 112.4(3) . . ?
C10 C13 H13C 109.5 . . ?
C10 C13 H13B 109.5 . . ?
H13C C13 H13B 109.5 . . ?
C10 C13 H13A 109.5 . . ?
H13C C13 H13A 109.5 . . ?
H13B C13 H13A 109.5 . . ?

loop_
_geom_bond_atom_site_label_1
_geom_bond_atom_site_label_2
_geom_bond_distance
_geom_bond_site_symmetry_2
_geom_bond_publ_flag
O5 C18 1.415(4) . ?
O5 H9 0.8200 . ?
N1 C7 1.341(4) . ?
N1 N2 1.382(3) . ?
N1 H1 0.8600 . ?
C21 C20 1.302(8) . ?
C21 H21C 0.9600 . ?
C21 H21B 0.9600 . ?
C21 H21A 0.9600 . ?
O2 C7 1.242(3) . ?
C18 C19 1.458(6) . ?
C18 H18B 0.9700 . ?
C18 H18A 0.9700 . ?
N3 C9 1.359(4) . ?
N3 C12 1.364(4) . ?
N3 H7 0.8600 . ?
C14 C11 1.506(5) . ?
C14 H14C 0.9600 . ?
C14 H14B 0.9600 . ?
C14 H14A 0.9600 . ?
O6 C20 1.360(6) . ?
O6 H10 0.8200 . ?
N2 C8 1.275(4) . ?
C1 C2 1.389(4) . ?
C1 C6 1.406(4) . ?
C1 C7 1.469(4) . ?
C8 C9 1.437(4) . ?
C8 H8 1.0262 . ?
C19 H19C 0.9600 . ?
C19 H19B 0.9600 . ?
C19 H19A 0.9600 . ?
O1 C6 1.348(4) . ?
O1 H6 0.8200 . ?
C20 H20B 0.9700 . ?
C20 H20A 0.9700 . ?
C9 C10 1.388(4) . ?
C2 C3 1.377(4) . ?
C2 H2 0.9300 . ?
C5 C4 1.354(5) . ?
C5 C6 1.383(5) . ?
C5 H5 0.9300 . ?
C10 C11 1.401(5) . ?
C10 C13 1.493(5) . ?
O4 C15 1.341(6) . ?
O4 C16 1.478(5) . ?
C17 C16 1.336(7) . ?
C17 H17C 0.9600 . ?
C17 H17B 0.9600 . ?
C17 H17A 0.9600 . ?
C12 C11 1.375(5) . ?
C12 C15 1.465(5) . ?
O3 C15 1.205(5) . ?
C16 H16B 0.9700 . ?
C16 H16A 0.9700 . ?
C3 C4 1.373(5) . ?
C3 H3 0.9300 . ?
C4 H4 0.9300 . ?
C13 H13C 0.9600 . ?
C13 H13B 0.9600 . ?
C13 H13A 0.9600 . ?

loop_
_geom_hbond_atom_site_label_D
_geom_hbond_atom_site_label_H
_geom_hbond_atom_site_label_A
_geom_hbond_distance_DH
_geom_hbond_distance_HA
_geom_hbond_distance_DA
_geom_hbond_angle_DHA
_geom_hbond_site_symmetry_A
O5 H9 O2 0.82 2.16 2.901(3) 150.9 .
N1 H1 O6 0.86 2.06 2.890(3) 161.0 2_655
N3 H7 O5 0.86 2.16 3.007(4) 166.6 .
O6 H10 O5 0.82 1.94 2.738(4) 164.1 .
O1 H6 O2 0.82 1.81 2.538(3) 147.2 .

loop_
_geom_torsion_atom_site_label_1
_geom_torsion_atom_site_label_2
_geom_torsion_atom_site_label_3
_geom_torsion_atom_site_label_4
_geom_torsion
_geom_torsion_site_symmetry_1
_geom_torsion_site_symmetry_2
_geom_torsion_site_symmetry_3
_geom_torsion_site_symmetry_4
_geom_torsion_publ_flag
C7 N1 N2 C8 -178.0(2) . . . . ?
N1 N2 C8 C9 179.4(2) . . . . ?
N2 N1 C7 O2 -1.3(4) . . . . ?
N2 N1 C7 C1 178.3(2) . . . . ?
C2 C1 C7 O2 -177.9(3) . . . . ?
C6 C1 C7 O2 3.0(4) . . . . ?
C2 C1 C7 N1 2.5(4) . . . . ?
C6 C1 C7 N1 -176.7(3) . . . . ?
C12 N3 C9 C10 0.4(3) . . . . ?
C12 N3 C9 C8 -178.2(3) . . . . ?
N2 C8 C9 N3 2.2(4) . . . . ?
N2 C8 C9 C10 -176.1(3) . . . . ?
C6 C1 C2 C3 0.1(5) . . . . ?
C7 C1 C2 C3 -179.0(3) . . . . ?
N3 C9 C10 C11 -0.6(3) . . . . ?
C8 C9 C10 C11 177.9(3) . . . . ?
N3 C9 C10 C13 179.2(3) . . . . ?
C8 C9 C10 C13 -2.4(5) . . . . ?
C4 C5 C6 O1 179.7(3) . . . . ?
C4 C5 C6 C1 0.6(6) . . . . ?
C2 C1 C6 O1 -179.5(3) . . . . ?
C7 C1 C6 O1 -0.3(5) . . . . ?
C2 C1 C6 C5 -0.5(5) . . . . ?
C7 C1 C6 C5 178.7(3) . . . . ?
C9 N3 C12 C11 -0.1(4) . . . . ?
C9 N3 C12 C15 -178.3(3) . . . . ?
C15 O4 C16 C17 98.7(7) . . . . ?
C1 C2 C3 C4 0.1(5) . . . . ?
N3 C12 C11 C10 -0.3(4) . . . . ?
C15 C12 C11 C10 177.7(3) . . . . ?
N3 C12 C11 C14 -179.5(3) . . . . ?
C15 C12 C11 C14 -1.5(6) . . . . ?
C9 C10 C11 C12 0.5(3) . . . . ?
C13 C10 C11 C12 -179.2(3) . . . . ?
C9 C10 C11 C14 179.7(3) . . . . ?
C13 C10 C11 C14 0.0(5) . . . . ?
C6 C5 C4 C3 -0.5(6) . . . . ?
C2 C3 C4 C5 0.1(6) . . . . ?
C16 O4 C15 O3 -3.8(7) . . . . ?
C16 O4 C15 C12 173.6(4) . . . . ?
N3 C12 C15 O3 -177.7(4) . . . . ?
C11 C12 C15 O3 4.5(6) . . . . ?
N3 C12 C15 O4 4.8(5) . . . . ?
C11 C12 C15 O4 -173.0(4) . . . . ?

loop_
_cod_related_entry_id
_cod_related_entry_database
_cod_related_entry_code
1 ChemSpider 30653997
